data_7053982
loop_
_publ_author_name
'Chen, Jun'
'Wang, Shuai-Hua'
'Liu, Zhi-Fa'
'Wu, Mei-Feng'
'Xiao, Yu'
'Zheng, Fa-Kun'
'Guo, Guo-Cong'
'Huang, Jin-Shun'

_publ_section_title
;
 Anion-directed self-assembly of Cu(ii) coordination compounds with
 tetrazole-1-acetic acid: syntheses in ionic liquids and crystal
 structures
;
_journal_issue 1
_journal_name_full 'New Journal of Chemistry'
_journal_page_first 269
_journal_paper_doi 10.1039/c3nj01198d
_journal_volume 38
_journal_year 2014
_chemical_formula_moiety 'C6 H10 Cl Cu N8 O5.50'
_chemical_formula_sum 'C6 H10 Cl Cu N8 O5.5'
_chemical_formula_weight 381.22
_chemical_melting_point ?
_chemical_name_common '[Cu(\`I2-Cl)(1-tza)(1-Htza)(H2O)].1/2H2O'
_chemical_name_systematic
; 
 ? 
;
_space_group_IT_number 2
_symmetry_cell_setting triclinic
_symmetry_space_group_name_Hall '-P 1'
_symmetry_space_group_name_H-M 'P -1'
_atom_sites_solution_hydrogens geom
_atom_sites_solution_primary direct
_atom_sites_solution_secondary difmap
_audit_creation_method SHELXL-97
_cell_angle_alpha 108.282(3)
_cell_angle_beta 99.043(4)
_cell_angle_gamma 98.410(2)
_cell_formula_units_Z 2
_cell_length_a 6.537(2)
_cell_length_b 9.314(3)
_cell_length_c 11.282(4)
_cell_measurement_reflns_used 2092
_cell_measurement_temperature 293(2)
_cell_measurement_theta_max 27.4623
_cell_measurement_theta_min 2.3548
_cell_volume 630.0(4)
_computing_cell_refinement 'CrystalClear (Rigaku Inc., 2007)'
_computing_data_collection 'CrystalClear (Rigaku Inc., 2007)'
_computing_data_reduction 'CrystalClear (Rigaku Inc., 2007)'
_computing_publication_material 'SHELXL-97 (Sheldrick, 1997)'
_computing_structure_refinement 'SHELXL-97 (Sheldrick, 1997)'
_computing_structure_solution 'SHELXS-97 (Sheldrick, 1990)'
_diffrn_ambient_temperature 293(2)
_diffrn_detector_area_resol_mean 28.5714
_diffrn_measured_fraction_theta_full 0.990
_diffrn_measured_fraction_theta_max 0.990
_diffrn_measurement_device_type 'Saturn724+ (2x2 bin mode)'
_diffrn_measurement_method CCD_Profile_fitting
_diffrn_radiation_monochromator graphite
_diffrn_radiation_source 'fine-focus sealed tube'
_diffrn_radiation_type MoK\a
_diffrn_radiation_wavelength 0.71073
_diffrn_reflns_av_R_equivalents 0.0253
_diffrn_reflns_av_sigmaI/netI 0.0396
_diffrn_reflns_limit_h_max 8
_diffrn_reflns_limit_h_min -8
_diffrn_reflns_limit_k_max 11
_diffrn_reflns_limit_k_min -12
_diffrn_reflns_limit_l_max 14
_diffrn_reflns_limit_l_min -14
_diffrn_reflns_number 6171
_diffrn_reflns_theta_full 27.45
_diffrn_reflns_theta_max 27.45
_diffrn_reflns_theta_min 2.49
_exptl_absorpt_coefficient_mu 1.990
_exptl_absorpt_correction_T_max 1.0000
_exptl_absorpt_correction_T_min 0.7599
_exptl_absorpt_correction_type multi-scan
_exptl_absorpt_process_details 'Sphere (Rigaku CrystalClear)'
_exptl_crystal_colour blue
_exptl_crystal_density_diffrn 2.010
_exptl_crystal_density_meas ?
_exptl_crystal_density_method 'not measured'
_exptl_crystal_description Prism
_exptl_crystal_F_000 384
_exptl_crystal_size_max 0.25
_exptl_crystal_size_mid 0.15
_exptl_crystal_size_min 0.10
_refine_diff_density_max 0.495
_refine_diff_density_min -0.596
_refine_diff_density_rms 0.110
_refine_ls_extinction_method none
_refine_ls_goodness_of_fit_ref 1.078
_refine_ls_hydrogen_treatment mixed
_refine_ls_matrix_type full
_refine_ls_number_parameters 206
_refine_ls_number_reflns 2854
_refine_ls_number_restraints 3
_refine_ls_restrained_S_all 1.079
_refine_ls_R_factor_all 0.0367
_refine_ls_R_factor_gt 0.0299
_refine_ls_shift/su_max 0.000
_refine_ls_shift/su_mean 0.000
_refine_ls_structure_factor_coef Fsqd
_refine_ls_weighting_details 'calc w=1/[\s^2^(Fo^2^)+(0.0522P)^2^+0.0000P] where P=(Fo^2^+2Fc^2^)/3'
_refine_ls_weighting_scheme calc
_refine_ls_wR_factor_gt 0.0787
_refine_ls_wR_factor_ref 0.0958
_reflns_number_gt 2433
_reflns_number_total 2854
_reflns_threshold_expression >2sigma(I)
_cod_data_source_file c3nj01198d.txt
_cod_data_source_block 3
_cod_depositor_comments
;
The following automatic conversions were performed:

'_chemical_melting_point' value 'not measured' was changed to '?' -
the value is undefined or not
given.

'_exptl_absorpt_correction_type' value 'Multi-scan' changed
to 'multi-scan' according to
/usr/data/users/saulius/automatic-downloads/current/RSC/lib/dictionaries/cif_core.dic
dictionary named 'cif_core.dic' version 2.4.2 from 2011-04-26.

Automatic conversion script
Id: cif_fix_values 2281 2013-09-26 08:29:07Z andrius 

The following automatic conversions were performed:

'_exptl_crystal_density_meas' value 'not measured' was changed to '?'
- the value is perceived as not measured.

Automatic conversion script
Id: cif_fix_values 3008 2015-01-20 13:52:24Z robertas 
;
_cod_original_sg_symbol_H-M P-1
_cod_original_formula_sum 'C6 H10 Cl Cu N8 O5.50'
_cod_database_code 7053982

loop_
_symmetry_equiv_pos_as_xyz
'x, y, z'
'-x, -y, -z'

loop_
_atom_site_label
_atom_site_type_symbol
_atom_site_fract_x
_atom_site_fract_y
_atom_site_fract_z
_atom_site_U_iso_or_equiv
_atom_site_adp_type
_atom_site_occupancy
_atom_site_symmetry_multiplicity
_atom_site_calc_flag
_atom_site_refinement_flags
Cu1 Cu -0.12412(5) 0.29713(3) 0.39978(3) 0.02292(12) Uani 1 1 d .
Cl1 Cl -0.22442(10) 0.46548(7) 0.56673(6) 0.02455(16) Uani 1 1 d .
O1W O -0.0286(3) 0.1619(2) 0.24800(18) 0.0289(4) Uani 1 1 d D
H1WB H 0.034(4) 0.094(3) 0.261(3) 0.043 Uiso 1 1 d D
H1WA H -0.133(3) 0.110(3) 0.190(2) 0.065(12) Uiso 1 1 d D
O2W O -0.6016(11) -0.0665(11) -0.0504(6) 0.117(3) Uani 0.50 1 d P
O11 O -0.8073(4) 0.1369(3) -0.0314(2) 0.0630(7) Uani 1 1 d .
O12 O -1.0703(3) 0.2570(3) -0.0683(2) 0.0492(6) Uani 1 1 d .
H12C H -1.1273 0.1722 -0.1219 0.074 Uiso 1 1 calc R
O21 O 0.4143(3) -0.0972(2) 0.61690(18) 0.0324(4) Uani 1 1 d .
O22 O 0.7190(3) 0.0081(2) 0.75952(19) 0.0338(5) Uani 1 1 d .
N11 N -0.5723(3) 0.3985(2) 0.15699(19) 0.0222(4) Uani 1 1 d .
N12 N -0.3949(4) 0.4718(3) 0.1369(2) 0.0376(6) Uani 1 1 d .
N13 N -0.2372(4) 0.4472(3) 0.2065(2) 0.0384(6) Uani 1 1 d .
N14 N -0.3096(3) 0.3578(3) 0.27161(19) 0.0254(5) Uani 1 1 d .
N21 N 0.3127(3) 0.1859(2) 0.6417(2) 0.0222(4) Uani 1 1 d .
N22 N 0.1318(4) 0.1428(3) 0.6760(2) 0.0323(5) Uani 1 1 d .
N23 N -0.0189(3) 0.1679(3) 0.6027(2) 0.0317(5) Uani 1 1 d .
N24 N 0.0616(3) 0.2280(2) 0.51999(19) 0.0218(4) Uani 1 1 d .
C11 C -0.5166(4) 0.3308(3) 0.2407(2) 0.0275(6) Uani 1 1 d .
H11A H -0.6089 0.2738 0.2722 0.033 Uiso 1 1 calc R
C12 C -0.7824(4) 0.4025(3) 0.0932(2) 0.0272(6) Uani 1 1 d .
H12A H -0.7704 0.4820 0.0545 0.033 Uiso 1 1 calc R
H12B H -0.8693 0.4289 0.1558 0.033 Uiso 1 1 calc R
C13 C -0.8880(4) 0.2491(4) -0.0084(3) 0.0342(6) Uani 1 1 d .
C21 C 0.2667(4) 0.2376(3) 0.5460(2) 0.0218(5) Uani 1 1 d .
H21A H 0.3632 0.2743 0.5045 0.026 Uiso 1 1 calc R
C22 C 0.5175(4) 0.1782(3) 0.7100(3) 0.0271(6) Uani 1 1 d .
H22A H 0.5332 0.2341 0.8005 0.033 Uiso 1 1 calc R
H22B H 0.6287 0.2299 0.6808 0.033 Uiso 1 1 calc R
C23 C 0.5472(4) 0.0142(3) 0.6925(2) 0.0224(5) Uani 1 1 d .

loop_
_atom_site_aniso_label
_atom_site_aniso_U_11
_atom_site_aniso_U_22
_atom_site_aniso_U_33
_atom_site_aniso_U_23
_atom_site_aniso_U_13
_atom_site_aniso_U_12
Cu1 0.02179(19) 0.0291(2) 0.02115(18) 0.01179(14) 0.00127(13) 0.01197(14)
Cl1 0.0232(3) 0.0252(3) 0.0265(3) 0.0098(2) 0.0057(2) 0.0069(3)
O1W 0.0285(11) 0.0282(10) 0.0276(10) 0.0074(8) 0.0008(8) 0.0090(9)
O2W 0.094(5) 0.154(8) 0.070(4) -0.010(5) -0.011(4) 0.066(5)
O11 0.0625(16) 0.0444(14) 0.0587(16) 0.0043(12) -0.0293(12) 0.0150(13)
O12 0.0295(11) 0.0524(14) 0.0450(13) -0.0007(11) -0.0168(9) 0.0104(10)
O21 0.0275(10) 0.0256(10) 0.0383(11) 0.0096(9) -0.0038(8) 0.0031(8)
O22 0.0257(10) 0.0314(10) 0.0423(11) 0.0161(9) -0.0078(8) 0.0084(8)
N11 0.0181(10) 0.0281(11) 0.0207(10) 0.0115(9) 0.0002(8) 0.0039(9)
N12 0.0212(12) 0.0585(17) 0.0409(14) 0.0338(13) 0.0002(10) 0.0028(11)
N13 0.0201(12) 0.0623(18) 0.0428(14) 0.0359(14) 0.0010(10) 0.0061(12)
N14 0.0224(11) 0.0340(12) 0.0245(11) 0.0157(10) 0.0030(9) 0.0103(10)
N21 0.0161(10) 0.0258(11) 0.0270(11) 0.0132(9) 0.0000(8) 0.0071(8)
N22 0.0223(12) 0.0490(15) 0.0387(13) 0.0297(12) 0.0076(10) 0.0138(11)
N23 0.0215(11) 0.0446(14) 0.0403(13) 0.0288(12) 0.0060(10) 0.0109(10)
N24 0.0195(10) 0.0261(11) 0.0233(10) 0.0129(9) 0.0027(8) 0.0079(9)
C11 0.0227(13) 0.0347(15) 0.0309(13) 0.0192(12) 0.0040(11) 0.0084(11)
C12 0.0181(12) 0.0379(15) 0.0258(12) 0.0141(12) -0.0019(10) 0.0067(11)
C13 0.0280(15) 0.0441(17) 0.0268(13) 0.0142(13) -0.0054(11) 0.0039(13)
C21 0.0198(12) 0.0232(12) 0.0248(12) 0.0112(10) 0.0043(10) 0.0064(10)
C22 0.0184(13) 0.0247(13) 0.0345(14) 0.0098(11) -0.0062(10) 0.0067(11)
C23 0.0187(12) 0.0250(13) 0.0276(12) 0.0143(11) 0.0044(10) 0.0061(10)

loop_
_atom_type_symbol
_atom_type_description
_atom_type_scat_dispersion_real
_atom_type_scat_dispersion_imag
_atom_type_scat_source
C C 0.0033 0.0016 'International Tables Vol C Tables 4.2.6.8 and 6.1.1.4'
Cl Cl 0.1484 0.1585 'International Tables Vol C Tables 4.2.6.8 and 6.1.1.4'
Cu Cu 0.3201 1.2651 'International Tables Vol C Tables 4.2.6.8 and 6.1.1.4'
N N 0.0061 0.0033 'International Tables Vol C Tables 4.2.6.8 and 6.1.1.4'
O O 0.0106 0.0060 'International Tables Vol C Tables 4.2.6.8 and 6.1.1.4'
H H 0.0000 0.0000 'International Tables Vol C Tables 4.2.6.8 and 6.1.1.4'

loop_
_geom_angle_atom_site_label_1
_geom_angle_atom_site_label_2
_geom_angle_atom_site_label_3
_geom_angle
_geom_angle_site_symmetry_1
_geom_angle_site_symmetry_3
N24 Cu1 N14 177.18(8) . .
N24 Cu1 O1W 91.24(8) . .
N14 Cu1 O1W 86.05(8) . .
N24 Cu1 Cl1 91.23(7) . .
N14 Cu1 Cl1 91.52(7) . .
O1W Cu1 Cl1 175.71(6) . .
N24 Cu1 O21 90.15(8) . 2_556
N14 Cu1 O21 89.20(8) . 2_556
O1W Cu1 O21 93.10(8) . 2_556
Cl1 Cu1 O21 90.41(5) . 2_556
N24 Cu1 Cl1 87.41(7) . 2_566
N14 Cu1 Cl1 93.32(7) . 2_566
O1W Cu1 Cl1 88.78(6) . 2_566
Cl1 Cu1 Cl1 87.82(3) . 2_566
O21 Cu1 Cl1 176.95(5) 2_556 2_566
Cu1 Cl1 Cu1 92.18(3) . 2_566
Cu1 O1W H1WB 116(2) . .
Cu1 O1W H1WA 110(2) . .
H1WB O1W H1WA 103(2) . .
C13 O12 H12C 109.5 . .
C23 O21 Cu1 143.93(18) . 2_556
C11 N11 N12 108.2(2) . .
C11 N11 C12 130.0(2) . .
N12 N11 C12 121.8(2) . .
N13 N12 N11 107.0(2) . .
N12 N13 N14 109.7(2) . .
C11 N14 N13 106.7(2) . .
C11 N14 Cu1 128.65(18) . .
N13 N14 Cu1 124.53(17) . .
C21 N21 N22 108.5(2) . .
C21 N21 C22 130.1(2) . .
N22 N21 C22 121.4(2) . .
N23 N22 N21 107.1(2) . .
N22 N23 N24 109.5(2) . .
C21 N24 N23 106.7(2) . .
C21 N24 Cu1 132.24(17) . .
N23 N24 Cu1 120.88(16) . .
N14 C11 N11 108.5(2) . .
N14 C11 H11A 125.8 . .
N11 C11 H11A 125.8 . .
N11 C12 C13 111.4(2) . .
N11 C12 H12A 109.3 . .
C13 C12 H12A 109.3 . .
N11 C12 H12B 109.3 . .
C13 C12 H12B 109.3 . .
H12A C12 H12B 108.0 . .
O11 C13 O12 126.0(3) . .
O11 C13 C12 123.4(3) . .
O12 C13 C12 110.5(3) . .
N24 C21 N21 108.2(2) . .
N24 C21 H21A 125.9 . .
N21 C21 H21A 125.9 . .
N21 C22 C23 113.9(2) . .
N21 C22 H22A 108.8 . .
C23 C22 H22A 108.8 . .
N21 C22 H22B 108.8 . .
C23 C22 H22B 108.8 . .
H22A C22 H22B 107.7 . .
O21 C23 O22 125.8(2) . .
O21 C23 C22 120.4(2) . .
O22 C23 C22 113.7(2) . .

loop_
_geom_bond_atom_site_label_1
_geom_bond_atom_site_label_2
_geom_bond_distance
_geom_bond_site_symmetry_2
Cu1 N24 1.997(2) .
Cu1 N14 2.011(2) .
Cu1 O1W 2.0300(19) .
Cu1 Cl1 2.2961(8) .
Cu1 O21 2.3949(19) 2_556
Cu1 Cl1 2.8204(10) 2_566
Cl1 Cu1 2.8204(10) 2_566
O1W H1WB 0.842(10) .
O1W H1WA 0.834(10) .
O2W O2W 1.659(15) 2_455
O11 C13 1.213(4) .
O12 C13 1.299(3) .
O12 H12C 0.8200 .
O21 C23 1.228(3) .
O21 Cu1 2.3949(19) 2_556
O22 C23 1.271(3) .
N11 C11 1.325(3) .
N11 N12 1.346(3) .
N11 C12 1.458(3) .
N12 N13 1.288(3) .
N13 N14 1.354(3) .
N14 C11 1.309(3) .
N21 C21 1.324(3) .
N21 N22 1.346(3) .
N21 C22 1.459(3) .
N22 N23 1.281(3) .
N23 N24 1.362(3) .
N24 C21 1.310(3) .
C11 H11A 0.9300 .
C12 C13 1.505(4) .
C12 H12A 0.9700 .
C12 H12B 0.9700 .
C21 H21A 0.9300 .
C22 C23 1.523(3) .
C22 H22A 0.9700 .
C22 H22B 0.9700 .

loop_
_geom_hbond_atom_site_label_D
_geom_hbond_atom_site_label_H
_geom_hbond_atom_site_label_A
_geom_hbond_distance_DH
_geom_hbond_distance_HA
_geom_hbond_distance_DA
_geom_hbond_angle_DHA
_geom_hbond_site_symmetry_A
O1W H1WB O22 0.842(10) 1.997(18) 2.742(3) 147(3) 2_656
O1W H1WA O11 0.834(10) 2.36(3) 2.984(3) 132(3) 2_455
O1W H1WA O2W 0.83(2) 2.05(2) 2.835(7) 158(3) 2_455
O12 H12C O22 0.82 1.73 2.539(3) 170.6 1_354

loop_
_geom_torsion_atom_site_label_1
_geom_torsion_atom_site_label_2
_geom_torsion_atom_site_label_3
_geom_torsion_atom_site_label_4
_geom_torsion
_geom_torsion_site_symmetry_1
_geom_torsion_site_symmetry_4
N24 Cu1 Cl1 Cu1 87.36(7) . 2_566
N14 Cu1 Cl1 Cu1 -93.27(7) . 2_566
O1W Cu1 Cl1 Cu1 -37.7(8) . 2_566
O21 Cu1 Cl1 Cu1 177.52(5) 2_556 2_566
Cl1 Cu1 Cl1 Cu1 0.0 2_566 2_566
C11 N11 N12 N13 0.4(3) . .
C12 N11 N12 N13 179.8(2) . .
N11 N12 N13 N14 0.3(3) . .
N12 N13 N14 C11 -0.9(3) . .
N12 N13 N14 Cu1 -176.70(19) . .
N24 Cu1 N14 C11 98.6(16) . .
O1W Cu1 N14 C11 115.0(2) . .
Cl1 Cu1 N14 C11 -68.6(2) . .
O21 Cu1 N14 C11 21.8(2) 2_556 .
Cl1 Cu1 N14 C11 -156.5(2) 2_566 .
N24 Cu1 N14 N13 -86.6(16) . .
O1W Cu1 N14 N13 -70.2(2) . .
Cl1 Cu1 N14 N13 106.3(2) . .
O21 Cu1 N14 N13 -163.3(2) 2_556 .
Cl1 Cu1 N14 N13 18.4(2) 2_566 .
C21 N21 N22 N23 0.1(3) . .
C22 N21 N22 N23 177.5(2) . .
N21 N22 N23 N24 -0.2(3) . .
N22 N23 N24 C21 0.2(3) . .
N22 N23 N24 Cu1 -175.23(19) . .
N14 Cu1 N24 C21 76.0(17) . .
O1W Cu1 N24 C21 59.7(2) . .
Cl1 Cu1 N24 C21 -116.8(2) . .
O21 Cu1 N24 C21 152.8(2) 2_556 .
Cl1 Cu1 N24 C21 -29.1(2) 2_566 .
N14 Cu1 N24 N23 -109.9(16) . .
O1W Cu1 N24 N23 -126.2(2) . .
Cl1 Cu1 N24 N23 57.28(19) . .
O21 Cu1 N24 N23 -33.1(2) 2_556 .
Cl1 Cu1 N24 N23 145.04(19) 2_566 .
N13 N14 C11 N11 1.1(3) . .
Cu1 N14 C11 N11 176.72(17) . .
N12 N11 C11 N14 -1.0(3) . .
C12 N11 C11 N14 179.7(2) . .
C11 N11 C12 C13 -73.2(3) . .
N12 N11 C12 C13 107.7(3) . .
N11 C12 C13 O11 1.1(4) . .
N11 C12 C13 O12 -176.9(2) . .
N23 N24 C21 N21 -0.2(3) . .
Cu1 N24 C21 N21 174.56(17) . .
N22 N21 C21 N24 0.1(3) . .
C22 N21 C21 N24 -177.1(2) . .
C21 N21 C22 C23 -115.1(3) . .
N22 N21 C22 C23 68.1(3) . .
Cu1 O21 C23 O22 79.6(4) 2_556 .
Cu1 O21 C23 C22 -102.2(3) 2_556 .
N21 C22 C23 O21 6.6(4) . .
N21 C22 C23 O22 -175.1(2) . .
